data_7001074
loop_
_publ_author_name
'Adams, Christopher J.'
'Connelly, Neil G.'
'Onganusorn, Sriwipha'

_publ_section_title
;
 The effect of redox-active cyanomanganese(I) ligands on intramolecular
 electron transfer to, and alkyne alignment in,
 M(CO)(RC&#xE002;CR)Tp&#x2032; (M = Mo or W) units
;
_journal_issue 16
_journal_name_full 'Dalton Transactions'
_journal_page_first 3062
_journal_page_last 3073
_journal_paper_doi 10.1039/b816420g
_journal_year 2009
_chemical_formula_sum 'C68 H79 B F6 Mn Mo N7 O7 P4'
_chemical_formula_weight 1505.95
_chemical_name_systematic
;
?
;
_space_group_IT_number 14
_symmetry_cell_setting monoclinic
_symmetry_space_group_name_Hall '-P 2yn'
_symmetry_space_group_name_H-M 'P 1 21/n 1'
_atom_sites_solution_hydrogens geom
_atom_sites_solution_primary direct
_atom_sites_solution_secondary difmap
_audit_creation_method SHELXL-97
_cell_angle_alpha 90.00
_cell_angle_beta 94.97(3)
_cell_angle_gamma 90.00
_cell_formula_units_Z 4
_cell_length_a 14.117(3)
_cell_length_b 30.205(6)
_cell_length_c 17.119(3)
_cell_measurement_reflns_used 1745
_cell_measurement_temperature 100(2)
_cell_measurement_theta_max 18.21
_cell_measurement_theta_min 2.25
_cell_volume 7272(2)
_computing_cell_refinement 'Bruker SMART'
_computing_data_collection 'Bruker SMART'
_computing_data_reduction 'Bruker SAINT'
_computing_molecular_graphics 'Bruker SHELXTL'
_computing_publication_material 'Bruker SHELXTL'
_computing_structure_refinement 'SHELXL-97 (Sheldrick, 1997)'
_computing_structure_solution 'SHELXS-97 (Sheldrick, 1990)'
_diffrn_ambient_temperature 100(2)
_diffrn_measured_fraction_theta_full 0.970
_diffrn_measured_fraction_theta_max 0.970
_diffrn_measurement_device_type 'CCD area detector'
_diffrn_measurement_method 'phi and omega scans'
_diffrn_radiation_monochromator graphite
_diffrn_radiation_source 'fine-focus sealed tube'
_diffrn_radiation_type MoK\a
_diffrn_radiation_wavelength 0.71073
_diffrn_reflns_av_R_equivalents 0.1711
_diffrn_reflns_av_sigmaI/netI 0.3583
_diffrn_reflns_limit_h_max 18
_diffrn_reflns_limit_h_min -18
_diffrn_reflns_limit_k_max 39
_diffrn_reflns_limit_k_min -39
_diffrn_reflns_limit_l_max 22
_diffrn_reflns_limit_l_min -22
_diffrn_reflns_number 78104
_diffrn_reflns_theta_full 27.48
_diffrn_reflns_theta_max 27.48
_diffrn_reflns_theta_min 2.95
_exptl_absorpt_coefficient_mu 0.504
_exptl_absorpt_correction_type none
_exptl_crystal_colour Green
_exptl_crystal_density_diffrn 1.375
_exptl_crystal_density_meas ?
_exptl_crystal_density_method .
_exptl_crystal_description Plate
_exptl_crystal_F_000 3112
_exptl_crystal_size_max 0.10
_exptl_crystal_size_mid 0.10
_exptl_crystal_size_min 0.01
_platon_squeeze_details
;
;
_refine_diff_density_max 0.983
_refine_diff_density_min -0.995
_refine_diff_density_rms 0.130
_refine_ls_extinction_method none
_refine_ls_goodness_of_fit_ref 0.895
_refine_ls_hydrogen_treatment constr
_refine_ls_matrix_type full
_refine_ls_number_parameters 402
_refine_ls_number_reflns 16195
_refine_ls_number_restraints 0
_refine_ls_restrained_S_all 0.895
_refine_ls_R_factor_all 0.2244
_refine_ls_R_factor_gt 0.0921
_refine_ls_shift/su_max 0.001
_refine_ls_shift/su_mean 0.000
_refine_ls_structure_factor_coef Fsqd
_refine_ls_weighting_details 'calc w=1/[\s^2^(Fo^2^)+(0.0340P)^2^+0.0000P] where P=(Fo^2^+2Fc^2^)/3'
_refine_ls_weighting_scheme calc
_refine_ls_wR_factor_gt 0.1395
_refine_ls_wR_factor_ref 0.1742
_reflns_number_gt 6338
_reflns_number_total 16195
_reflns_threshold_expression >2sigma(I)
_cod_data_source_file b816420g.txt
_cod_data_source_block 21[PF6].Et2O
_cod_depositor_comments
;
The following automatic conversions were performed:
'_symmetry_cell_setting' value 'Monoclinic' changed to 'monoclinic'
according to '/home/saulius/struct/CIF-dictionaries/cif_core.dic'
dictionary named 'cif_core.dic' version 2.4.1 from 2010-06-29.

Automatic conversion script
Id: cif_fix_enum 1527 2010-12-29 10:47:43Z saulius 
;
_cod_original_cell_volume 7272(3)
_cod_original_sg_symbol_H-M P2(1)/n
_cod_database_code 7001074

loop_
_symmetry_equiv_pos_as_xyz
'x, y, z'
'-x+1/2, y+1/2, -z+1/2'
'-x, -y, -z'
'x-1/2, -y-1/2, z-1/2'

loop_
_atom_site_label
_atom_site_type_symbol
_atom_site_fract_x
_atom_site_fract_y
_atom_site_fract_z
_atom_site_U_iso_or_equiv
_atom_site_adp_type
_atom_site_occupancy
_atom_site_symmetry_multiplicity
_atom_site_calc_flag
_atom_site_refinement_flags
_atom_site_disorder_assembly
_atom_site_disorder_group
Mo1 Mo 1.05668(5) 0.22471(2) 0.47193(4) 0.00855(17) Uani 1 1 d . . .
N1 N 0.8846(4) 0.16834(19) 0.5163(3) 0.0112(15) Uiso 1 1 d . . .
N2 N 0.9822(4) 0.17288(19) 0.5318(3) 0.0132(16) Uiso 1 1 d . . .
C1 C 0.7563(5) 0.1150(2) 0.5397(4) 0.021(2) Uiso 1 1 d . . .
H1A H 0.7178 0.1364 0.5662 0.031 Uiso 1 1 calc R . .
H1B H 0.7511 0.0858 0.5637 0.031 Uiso 1 1 calc R . .
H1C H 0.7335 0.1135 0.4840 0.031 Uiso 1 1 calc R . .
C2 C 0.8577(5) 0.1295(2) 0.5474(4) 0.0104(18) Uiso 1 1 d . . .
C3 C 0.9377(5) 0.1082(3) 0.5822(4) 0.016(2) Uiso 1 1 d . . .
H3A H 0.9402 0.0801 0.6073 0.019 Uiso 1 1 calc R . .
C4 C 1.0125(6) 0.1361(3) 0.5728(4) 0.017(2) Uiso 1 1 d . . .
C5 C 1.1158(5) 0.1288(3) 0.5970(5) 0.023(2) Uiso 1 1 d . . .
H5A H 1.1229 0.1035 0.6330 0.034 Uiso 1 1 calc R . .
H5B H 1.1424 0.1554 0.6234 0.034 Uiso 1 1 calc R . .
H5C H 1.1495 0.1227 0.5505 0.034 Uiso 1 1 calc R . .
N3 N 0.8476(4) 0.21059(19) 0.3937(3) 0.0126(16) Uiso 1 1 d . . .
N4 N 0.9413(4) 0.21895(19) 0.3760(3) 0.0093(15) Uiso 1 1 d . . .
C6 C 0.6842(5) 0.2044(3) 0.3261(5) 0.023(2) Uiso 1 1 d . . .
H6A H 0.6546 0.2067 0.2723 0.034 Uiso 1 1 calc R . .
H6B H 0.6574 0.2271 0.3587 0.034 Uiso 1 1 calc R . .
H6C H 0.6719 0.1750 0.3472 0.034 Uiso 1 1 calc R . .
C7 C 0.7907(5) 0.2114(2) 0.3263(4) 0.0110(19) Uiso 1 1 d . . .
C8 C 0.8436(5) 0.2185(2) 0.2649(5) 0.019(2) Uiso 1 1 d . . .
H8A H 0.8212 0.2198 0.2109 0.023 Uiso 1 1 calc R . .
C9 C 0.9380(5) 0.2236(2) 0.2969(4) 0.0106(17) Uiso 1 1 d . . .
C10 C 1.0219(5) 0.2333(2) 0.2528(4) 0.020(2) Uiso 1 1 d . . .
H10A H 1.0799 0.2322 0.2887 0.029 Uiso 1 1 calc R . .
H10B H 1.0152 0.2629 0.2294 0.029 Uiso 1 1 calc R . .
H10C H 1.0261 0.2113 0.2113 0.029 Uiso 1 1 calc R . .
N5 N 0.8539(4) 0.24992(19) 0.5209(3) 0.0120(16) Uiso 1 1 d . . .
N6 N 0.9460(5) 0.26588(19) 0.5232(4) 0.0142(15) Uiso 1 1 d . . .
C11 C 0.6971(5) 0.2720(3) 0.5666(5) 0.029(2) Uiso 1 1 d . . .
H11A H 0.6717 0.2977 0.5928 0.044 Uiso 1 1 calc R . .
H11B H 0.6905 0.2456 0.5987 0.044 Uiso 1 1 calc R . .
H11C H 0.6618 0.2679 0.5153 0.044 Uiso 1 1 calc R . .
C12 C 0.8008(5) 0.2796(3) 0.5559(4) 0.0141(19) Uiso 1 1 d . . .
C13 C 0.8555(6) 0.3152(3) 0.5797(5) 0.022(2) Uiso 1 1 d . . .
H13A H 0.8353 0.3412 0.6047 0.026 Uiso 1 1 calc R . .
C14 C 0.9452(6) 0.3059(2) 0.5604(4) 0.0135(19) Uiso 1 1 d . . .
C15 C 1.0324(6) 0.3344(2) 0.5751(5) 0.025(2) Uiso 1 1 d . . .
H15A H 1.0842 0.3219 0.5473 0.038 Uiso 1 1 calc R . .
H15B H 1.0516 0.3353 0.6314 0.038 Uiso 1 1 calc R . .
H15C H 1.0181 0.3644 0.5560 0.038 Uiso 1 1 calc R . .
B1 B 0.8273(7) 0.2072(3) 0.4791(5) 0.017(2) Uiso 1 1 d . . .
H1 H 0.7579 0.2014 0.4822 0.021 Uiso 1 1 calc R . .
C16 C 1.1385(5) 0.2404(2) 0.5661(4) 0.0146(19) Uiso 1 1 d . . .
O1 O 1.1868(4) 0.25042(18) 0.6217(3) 0.0292(16) Uiso 1 1 d . . .
C17 C 1.1200(5) 0.1779(2) 0.4112(4) 0.0126(19) Uiso 1 1 d . . .
C18 C 1.1880(5) 0.1960(2) 0.4576(4) 0.0107(18) Uiso 1 1 d . . .
C19 C 1.2913(5) 0.1960(2) 0.4814(4) 0.0117(19) Uiso 1 1 d . . .
C20 C 1.3386(6) 0.1554(3) 0.4771(4) 0.021(2) Uiso 1 1 d . . .
H20A H 1.3054 0.1290 0.4620 0.025 Uiso 1 1 calc R . .
C21 C 1.4365(6) 0.1555(3) 0.4960(5) 0.029(2) Uiso 1 1 d . . .
H21A H 1.4704 0.1283 0.4956 0.034 Uiso 1 1 calc R . .
C22 C 1.4860(6) 0.1943(3) 0.5154(5) 0.033(3) Uiso 1 1 d . . .
H22A H 1.5531 0.1937 0.5270 0.040 Uiso 1 1 calc R . .
C23 C 1.4363(6) 0.2343(3) 0.5177(5) 0.031(2) Uiso 1 1 d . . .
H23A H 1.4693 0.2609 0.5318 0.037 Uiso 1 1 calc R . .
C24 C 1.3383(6) 0.2350(3) 0.4994(4) 0.022(2) Uiso 1 1 d . . .
H24A H 1.3043 0.2622 0.4992 0.026 Uiso 1 1 calc R . .
C25 C 1.1049(5) 0.1426(2) 0.3536(4) 0.0119(19) Uiso 1 1 d . . .
C26 C 1.0181(6) 0.1200(2) 0.3447(4) 0.018(2) Uiso 1 1 d . . .
H26A H 0.9683 0.1278 0.3759 0.022 Uiso 1 1 calc R . .
C27 C 1.0052(6) 0.0862(3) 0.2903(5) 0.026(2) Uiso 1 1 d . . .
H27A H 0.9460 0.0711 0.2841 0.031 Uiso 1 1 calc R . .
C28 C 1.0759(6) 0.0743(3) 0.2455(5) 0.025(2) Uiso 1 1 d . . .
H28A H 1.0654 0.0508 0.2088 0.030 Uiso 1 1 calc R . .
C29 C 1.1640(6) 0.0960(3) 0.2525(5) 0.027(2) Uiso 1 1 d . . .
H29A H 1.2125 0.0884 0.2197 0.032 Uiso 1 1 calc R . .
C30 C 1.1785(6) 0.1291(3) 0.3088(5) 0.023(2) Uiso 1 1 d . . .
H30A H 1.2392 0.1427 0.3171 0.028 Uiso 1 1 calc R . .
C31 C 1.0916(5) 0.2842(2) 0.4143(4) 0.0065(17) Uiso 1 1 d . . .
N7 N 1.1102(4) 0.31722(19) 0.3845(3) 0.0080(15) Uiso 1 1 d . . .
Mn1 Mn 1.13986(8) 0.37360(4) 0.33385(7) 0.0092(3) Uani 1 1 d . . .
C32 C 1.1360(5) 0.4011(2) 0.4281(4) 0.0086(18) Uiso 1 1 d . . .
O2 O 1.1306(4) 0.41992(17) 0.4855(3) 0.0238(15) Uiso 1 1 d . . .
C33 C 1.1353(5) 0.3482(2) 0.2376(4) 0.0109(19) Uiso 1 1 d . . .
O3 O 1.1314(4) 0.33226(16) 0.1761(3) 0.0191(14) Uiso 1 1 d . . .
P1 P 0.98945(15) 0.39365(7) 0.31169(12) 0.0114(5) Uiso 1 1 d . . .
O4 O 0.9469(3) 0.38338(15) 0.2232(3) 0.0143(13) Uiso 1 1 d . . .
C34 C 0.8507(5) 0.3934(3) 0.1926(4) 0.020(2) Uiso 1 1 d . . .
H34A H 0.8126 0.4015 0.2363 0.024 Uiso 1 1 calc R . .
H34B H 0.8217 0.3668 0.1666 0.024 Uiso 1 1 calc R . .
C34A C 0.8488(5) 0.4308(2) 0.1348(4) 0.019(2) Uiso 1 1 d . . .
H34C H 0.7839 0.4347 0.1105 0.029 Uiso 1 1 calc R . .
H34D H 0.8915 0.4241 0.0942 0.029 Uiso 1 1 calc R . .
H34E H 0.8698 0.4581 0.1620 0.029 Uiso 1 1 calc R . .
O5 O 0.9109(3) 0.37360(16) 0.3638(3) 0.0147(13) Uiso 1 1 d . . .
C35 C 0.8682(5) 0.3299(2) 0.3509(4) 0.015(2) Uiso 1 1 d . . .
H35A H 0.9004 0.3081 0.3874 0.018 Uiso 1 1 calc R . .
H35B H 0.8749 0.3200 0.2965 0.018 Uiso 1 1 calc R . .
C35A C 0.7644(5) 0.3334(3) 0.3650(5) 0.022(2) Uiso 1 1 d . . .
H35C H 0.7334 0.3047 0.3547 0.033 Uiso 1 1 calc R . .
H35D H 0.7337 0.3558 0.3299 0.033 Uiso 1 1 calc R . .
H35E H 0.7586 0.3420 0.4196 0.033 Uiso 1 1 calc R . .
O6 O 0.9735(3) 0.44475(15) 0.3260(3) 0.0140(13) Uiso 1 1 d . . .
C36 C 0.8846(6) 0.4651(3) 0.3422(5) 0.037(3) Uiso 1 1 d . . .
H36A H 0.8467 0.4438 0.3706 0.044 Uiso 1 1 calc R . .
H36B H 0.8477 0.4727 0.2922 0.044 Uiso 1 1 calc R . .
C36A C 0.9009(7) 0.5051(3) 0.3895(5) 0.043(3) Uiso 1 1 d . . .
H36C H 0.8401 0.5162 0.4052 0.065 Uiso 1 1 calc R . .
H36D H 0.9305 0.5278 0.3586 0.065 Uiso 1 1 calc R . .
H36E H 0.9431 0.4982 0.4364 0.065 Uiso 1 1 calc R . .
P2 P 1.21224(15) 0.43490(7) 0.29044(12) 0.0097(5) Uiso 1 1 d . . .
C37 C 1.3289(5) 0.4094(2) 0.2868(4) 0.0076(18) Uiso 1 1 d . . .
H37A H 1.3809 0.4276 0.3126 0.009 Uiso 1 1 calc R . .
H37B H 1.3431 0.4017 0.2329 0.009 Uiso 1 1 calc R . .
P3 P 1.30112(15) 0.36077(7) 0.34501(12) 0.0101(5) Uiso 1 1 d . . .
C38 C 1.2282(5) 0.4828(2) 0.3570(4) 0.0125(19) Uiso 1 1 d . . .
C39 C 1.3048(6) 0.4865(3) 0.4125(4) 0.018(2) Uiso 1 1 d . . .
H39A H 1.3537 0.4648 0.4149 0.021 Uiso 1 1 calc R . .
C40 C 1.3106(6) 0.5212(2) 0.4643(4) 0.019(2) Uiso 1 1 d . . .
H40A H 1.3635 0.5239 0.5022 0.023 Uiso 1 1 calc R . .
C41 C 1.2398(6) 0.5516(3) 0.4607(5) 0.021(2) Uiso 1 1 d . . .
H41A H 1.2436 0.5754 0.4972 0.025 Uiso 1 1 calc R . .
C42 C 1.1622(6) 0.5493(3) 0.4058(4) 0.019(2) Uiso 1 1 d . . .
H42A H 1.1136 0.5711 0.4040 0.023 Uiso 1 1 calc R . .
C43 C 1.1571(5) 0.5142(2) 0.3532(4) 0.0139(19) Uiso 1 1 d . . .
H43A H 1.1047 0.5118 0.3147 0.017 Uiso 1 1 calc R . .
C44 C 1.1892(5) 0.4614(2) 0.1949(4) 0.0111(18) Uiso 1 1 d . . .
C45 C 1.1061(6) 0.4535(2) 0.1483(4) 0.018(2) Uiso 1 1 d . . .
H45A H 1.0589 0.4346 0.1665 0.021 Uiso 1 1 calc R . .
C46 C 1.0915(6) 0.4732(3) 0.0749(5) 0.023(2) Uiso 1 1 d . . .
H46A H 1.0358 0.4668 0.0417 0.028 Uiso 1 1 calc R . .
C47 C 1.1583(6) 0.5022(3) 0.0508(5) 0.024(2) Uiso 1 1 d . . .
H47A H 1.1465 0.5168 0.0018 0.028 Uiso 1 1 calc R . .
C48 C 1.2411(6) 0.5103(3) 0.0956(5) 0.025(2) Uiso 1 1 d . . .
H48A H 1.2876 0.5294 0.0767 0.030 Uiso 1 1 calc R . .
C49 C 1.2570(6) 0.4906(2) 0.1691(5) 0.023(2) Uiso 1 1 d . . .
H49A H 1.3135 0.4969 0.2015 0.028 Uiso 1 1 calc R . .
C50 C 1.3733(5) 0.3636(2) 0.4386(4) 0.0114(19) Uiso 1 1 d . . .
C51 C 1.4709(6) 0.3735(2) 0.4408(5) 0.019(2) Uiso 1 1 d . . .
H51A H 1.4994 0.3805 0.3941 0.023 Uiso 1 1 calc R . .
C52 C 1.5246(7) 0.3728(3) 0.5123(5) 0.036(3) Uiso 1 1 d . . .
H52A H 1.5903 0.3800 0.5147 0.043 Uiso 1 1 calc R . .
C53 C 1.4848(6) 0.3619(3) 0.5796(5) 0.030(2) Uiso 1 1 d . . .
H53A H 1.5233 0.3609 0.6279 0.035 Uiso 1 1 calc R . .
C54 C 1.3901(6) 0.3523(3) 0.5783(5) 0.031(2) Uiso 1 1 d . . .
H54A H 1.3620 0.3452 0.6252 0.037 Uiso 1 1 calc R . .
C55 C 1.3355(6) 0.3532(2) 0.5062(4) 0.017(2) Uiso 1 1 d . . .
H55A H 1.2698 0.3462 0.5046 0.021 Uiso 1 1 calc R . .
C56 C 1.3526(5) 0.3130(2) 0.3000(4) 0.0104(18) Uiso 1 1 d . . .
C57 C 1.3146(6) 0.2720(3) 0.3086(4) 0.024(2) Uiso 1 1 d . . .
H57A H 1.2572 0.2687 0.3333 0.028 Uiso 1 1 calc R . .
C58 C 1.3597(6) 0.2351(3) 0.2813(5) 0.032(2) Uiso 1 1 d . . .
H58A H 1.3329 0.2066 0.2875 0.039 Uiso 1 1 calc R . .
C59 C 1.4426(6) 0.2390(3) 0.2454(5) 0.023(2) Uiso 1 1 d . . .
H59A H 1.4737 0.2132 0.2285 0.028 Uiso 1 1 calc R . .
C60 C 1.4794(6) 0.2789(3) 0.2342(5) 0.028(2) Uiso 1 1 d . . .
H60A H 1.5350 0.2819 0.2071 0.034 Uiso 1 1 calc R . .
C61 C 1.4358(6) 0.3163(3) 0.2626(5) 0.029(2) Uiso 1 1 d . . .
H61A H 1.4635 0.3446 0.2562 0.035 Uiso 1 1 calc R . .
P4 P 1.59754(16) 0.46176(7) 0.29100(13) 0.0164(5) Uiso 1 1 d . . .
F1 F 1.5197(3) 0.47893(15) 0.2233(3) 0.0338(13) Uiso 1 1 d . . .
F2 F 1.5215(3) 0.46784(14) 0.3547(3) 0.0288(13) Uiso 1 1 d . . .
F3 F 1.6738(3) 0.44301(14) 0.3570(3) 0.0304(13) Uiso 1 1 d . . .
F4 F 1.5594(3) 0.41184(14) 0.2729(3) 0.0257(12) Uiso 1 1 d . . .
F5 F 1.6346(3) 0.51081(14) 0.3074(3) 0.0291(13) Uiso 1 1 d . . .
F6 F 1.6724(3) 0.45570(14) 0.2264(3) 0.0267(12) Uiso 1 1 d . . .
O100 O 0.9136(5) 0.5972(2) 0.2377(4) 0.059(2) Uiso 1 1 d . . .
C102 C 0.9676(7) 0.5746(3) 0.1806(6) 0.056(3) Uiso 1 1 d . . .
H10D H 0.9398 0.5797 0.1262 0.068 Uiso 1 1 calc R . .
H10E H 0.9719 0.5424 0.1908 0.068 Uiso 1 1 calc R . .
C101 C 0.8160(8) 0.5803(4) 0.2289(7) 0.077(4) Uiso 1 1 d . . .
H10F H 0.8144 0.5477 0.2341 0.093 Uiso 1 1 calc R . .
H10G H 0.7829 0.5890 0.1779 0.093 Uiso 1 1 calc R . .
C103 C 1.0629(7) 0.5969(3) 0.1959(6) 0.060(3) Uiso 1 1 d . . .
H10H H 1.1089 0.5828 0.1641 0.090 Uiso 1 1 calc R . .
H10I H 1.0849 0.5941 0.2515 0.090 Uiso 1 1 calc R . .
H10J H 1.0568 0.6283 0.1820 0.090 Uiso 1 1 calc R . .
C100 C 0.7710(7) 0.6038(3) 0.2993(6) 0.064(3) Uiso 1 1 d . . .
H10K H 0.7042 0.5949 0.2997 0.096 Uiso 1 1 calc R . .
H10L H 0.7748 0.6360 0.2931 0.096 Uiso 1 1 calc R . .
H10M H 0.8059 0.5950 0.3489 0.096 Uiso 1 1 calc R . .

loop_
_atom_site_aniso_label
_atom_site_aniso_U_11
_atom_site_aniso_U_22
_atom_site_aniso_U_33
_atom_site_aniso_U_23
_atom_site_aniso_U_13
_atom_site_aniso_U_12
Mo1 0.0037(4) 0.0117(4) 0.0098(3) 0.0021(3) -0.0025(3) -0.0010(3)
Mn1 0.0065(7) 0.0111(7) 0.0099(6) 0.0009(5) 0.0005(5) -0.0010(6)

loop_
_atom_type_symbol
_atom_type_description
_atom_type_scat_dispersion_real
_atom_type_scat_dispersion_imag
_atom_type_scat_source
C C 0.0033 0.0016 'International Tables Vol C Tables 4.2.6.8 and 6.1.1.4'
H H 0.0000 0.0000 'International Tables Vol C Tables 4.2.6.8 and 6.1.1.4'
B B 0.0013 0.0007 'International Tables Vol C Tables 4.2.6.8 and 6.1.1.4'
N N 0.0061 0.0033 'International Tables Vol C Tables 4.2.6.8 and 6.1.1.4'
O O 0.0106 0.0060 'International Tables Vol C Tables 4.2.6.8 and 6.1.1.4'
F F 0.0171 0.0103 'International Tables Vol C Tables 4.2.6.8 and 6.1.1.4'
P P 0.1023 0.0942 'International Tables Vol C Tables 4.2.6.8 and 6.1.1.4'
Mn Mn 0.3368 0.7283 'International Tables Vol C Tables 4.2.6.8 and 6.1.1.4'
Mo Mo -1.6832 0.6857 'International Tables Vol C Tables 4.2.6.8 and 6.1.1.4'

loop_
_geom_angle_atom_site_label_1
_geom_angle_atom_site_label_2
_geom_angle_atom_site_label_3
_geom_angle
_geom_angle_site_symmetry_1
_geom_angle_site_symmetry_3
_geom_angle_publ_flag
C16 Mo1 C17 109.8(3) . . ?
C16 Mo1 C18 74.3(3) . . ?
C17 Mo1 C18 37.3(3) . . ?
C16 Mo1 C31 91.9(3) . . ?
C17 Mo1 C31 102.9(3) . . ?
C18 Mo1 C31 93.1(3) . . ?
C16 Mo1 N2 93.5(3) . . ?
C17 Mo1 N2 89.6(3) . . ?
C18 Mo1 N2 103.1(3) . . ?
C31 Mo1 N2 163.8(3) . . ?
C16 Mo1 N4 166.4(3) . . ?
C17 Mo1 N4 83.9(3) . . ?
C18 Mo1 N4 119.0(2) . . ?
C31 Mo1 N4 84.7(2) . . ?
N2 Mo1 N4 86.5(2) . . ?
C16 Mo1 N6 85.7(3) . . ?
C17 Mo1 N6 162.1(3) . . ?
C18 Mo1 N6 159.9(2) . . ?
C31 Mo1 N6 84.8(2) . . ?
N2 Mo1 N6 80.4(2) . . ?
N4 Mo1 N6 80.8(2) . . ?
C2 N1 N2 108.5(6) . . ?
C2 N1 B1 132.1(7) . . ?
N2 N1 B1 118.9(6) . . ?
C4 N2 N1 106.3(6) . . ?
C4 N2 Mo1 132.9(5) . . ?
N1 N2 Mo1 119.4(4) . . ?
N1 C2 C3 108.9(7) . . ?
N1 C2 C1 121.1(7) . . ?
C3 C2 C1 130.0(7) . . ?
C4 C3 C2 105.9(7) . . ?
N2 C4 C3 110.5(7) . . ?
N2 C4 C5 121.2(7) . . ?
C3 C4 C5 128.3(7) . . ?
C7 N3 N4 108.3(6) . . ?
C7 N3 B1 132.6(7) . . ?
N4 N3 B1 118.7(6) . . ?
C9 N4 N3 106.3(6) . . ?
C9 N4 Mo1 133.6(5) . . ?
N3 N4 Mo1 120.0(4) . . ?
N3 C7 C8 109.8(7) . . ?
N3 C7 C6 121.0(7) . . ?
C8 C7 C6 129.2(7) . . ?
C7 C8 C9 106.4(7) . . ?
N4 C9 C8 109.1(7) . . ?
N4 C9 C10 124.4(6) . . ?
C8 C9 C10 126.4(7) . . ?
C12 N5 N6 108.3(6) . . ?
C12 N5 B1 131.1(7) . . ?
N6 N5 B1 120.5(6) . . ?
C14 N6 N5 106.0(6) . . ?
C14 N6 Mo1 135.2(5) . . ?
N5 N6 Mo1 118.8(4) . . ?
N5 C12 C13 109.6(7) . . ?
N5 C12 C11 122.6(7) . . ?
C13 C12 C11 127.8(8) . . ?
C12 C13 C14 106.2(7) . . ?
C13 C14 N6 109.9(7) . . ?
C13 C14 C15 127.1(7) . . ?
N6 C14 C15 123.0(7) . . ?
N5 B1 N3 109.8(7) . . ?
N5 B1 N1 110.9(6) . . ?
N3 B1 N1 108.3(7) . . ?
O1 C16 Mo1 178.8(7) . . ?
C18 C17 C25 140.6(8) . . ?
C18 C17 Mo1 74.3(5) . . ?
C25 C17 Mo1 145.1(6) . . ?
C17 C18 C19 145.1(7) . . ?
C17 C18 Mo1 68.4(5) . . ?
C19 C18 Mo1 146.5(5) . . ?
C24 C19 C20 122.6(7) . . ?
C24 C19 C18 120.4(7) . . ?
C20 C19 C18 116.7(7) . . ?
C21 C20 C19 117.1(8) . . ?
C22 C21 C20 121.7(8) . . ?
C21 C22 C23 119.5(9) . . ?
C24 C23 C22 119.9(8) . . ?
C19 C24 C23 119.2(8) . . ?
C26 C25 C30 118.7(7) . . ?
C26 C25 C17 120.5(7) . . ?
C30 C25 C17 120.7(7) . . ?
C27 C26 C25 119.8(8) . . ?
C28 C27 C26 121.1(8) . . ?
C27 C28 C29 121.1(8) . . ?
C30 C29 C28 118.1(8) . . ?
C29 C30 C25 121.1(8) . . ?
N7 C31 Mo1 178.4(6) . . ?
C31 N7 Mn1 179.1(6) . . ?
C33 Mn1 C32 175.7(3) . . ?
C33 Mn1 N7 92.4(3) . . ?
C32 Mn1 N7 88.9(3) . . ?
C33 Mn1 P1 90.1(2) . . ?
C32 Mn1 P1 85.7(2) . . ?
N7 Mn1 P1 94.30(18) . . ?
C33 Mn1 P2 91.6(2) . . ?
C32 Mn1 P2 88.1(2) . . ?
N7 Mn1 P2 165.14(18) . . ?
P1 Mn1 P2 99.98(9) . . ?
C33 Mn1 P3 87.8(2) . . ?
C32 Mn1 P3 96.2(2) . . ?
N7 Mn1 P3 93.68(18) . . ?
P1 Mn1 P3 171.83(9) . . ?
P2 Mn1 P3 72.20(8) . . ?
O2 C32 Mn1 176.4(7) . . ?
O3 C33 Mn1 179.2(7) . . ?
O6 P1 O5 99.6(3) . . ?
O6 P1 O4 106.7(3) . . ?
O5 P1 O4 103.4(3) . . ?
O6 P1 Mn1 112.9(2) . . ?
O5 P1 Mn1 120.1(2) . . ?
O4 P1 Mn1 112.5(2) . . ?
C34 O4 P1 124.3(5) . . ?
O4 C34 C34A 111.1(6) . . ?
C35 O5 P1 123.7(4) . . ?
O5 C35 C35A 107.8(6) . . ?
C36 O6 P1 125.6(5) . . ?
O6 C36 C36A 111.1(7) . . ?
C37 P2 C44 104.2(3) . . ?
C37 P2 C38 106.9(3) . . ?
C44 P2 C38 102.2(3) . . ?
C37 P2 Mn1 95.8(2) . . ?
C44 P2 Mn1 126.9(3) . . ?
C38 P2 Mn1 118.2(3) . . ?
C44 P2 P3 135.8(3) . . ?
C38 P2 P3 114.2(2) . . ?
Mn1 P2 P3 54.42(7) . . ?
P2 C37 P3 94.8(3) . . ?
C56 P3 C50 101.3(3) . . ?
C56 P3 C37 107.0(3) . . ?
C50 P3 C37 108.0(3) . . ?
C56 P3 Mn1 121.9(3) . . ?
C50 P3 Mn1 122.6(3) . . ?
C37 P3 Mn1 94.4(2) . . ?
C56 P3 P2 134.8(3) . . ?
C50 P3 P2 118.3(2) . . ?
Mn1 P3 P2 53.38(7) . . ?
C43 C38 C39 120.1(7) . . ?
C43 C38 P2 117.5(6) . . ?
C39 C38 P2 122.3(6) . . ?
C40 C39 C38 120.4(8) . . ?
C41 C40 C39 119.1(8) . . ?
C40 C41 C42 122.3(8) . . ?
C41 C42 C43 118.2(8) . . ?
C38 C43 C42 119.9(7) . . ?
C45 C44 C49 119.8(7) . . ?
C45 C44 P2 121.2(6) . . ?
C49 C44 P2 119.0(6) . . ?
C44 C45 C46 119.9(8) . . ?
C47 C46 C45 119.5(8) . . ?
C48 C47 C46 121.5(8) . . ?
C47 C48 C49 119.6(8) . . ?
C48 C49 C44 119.5(8) . . ?
C55 C50 C51 118.9(7) . . ?
C55 C50 P3 120.6(6) . . ?
C51 C50 P3 120.4(6) . . ?
C52 C51 C50 118.8(8) . . ?
C53 C52 C51 121.1(9) . . ?
C52 C53 C54 120.7(9) . . ?
C53 C54 C55 118.4(9) . . ?
C50 C55 C54 122.1(8) . . ?
C57 C56 C61 118.1(8) . . ?
C57 C56 P3 120.0(6) . . ?
C61 C56 P3 121.6(6) . . ?
C56 C57 C58 119.8(8) . . ?
C59 C58 C57 121.1(9) . . ?
C60 C59 C58 119.9(9) . . ?
C59 C60 C61 119.6(9) . . ?
C56 C61 C60 121.3(8) . . ?
F5 P4 F3 90.8(2) . . ?
F5 P4 F6 90.1(2) . . ?
F3 P4 F6 90.1(2) . . ?
F5 P4 F2 90.2(3) . . ?
F3 P4 F2 90.6(2) . . ?
F6 P4 F2 179.2(3) . . ?
F5 P4 F1 91.2(2) . . ?
F3 P4 F1 178.0(3) . . ?
F6 P4 F1 89.5(2) . . ?
F2 P4 F1 89.8(3) . . ?
F5 P4 F4 179.2(3) . . ?
F3 P4 F4 89.9(2) . . ?
F6 P4 F4 89.5(2) . . ?
F2 P4 F4 90.3(2) . . ?
F1 P4 F4 88.1(2) . . ?
C102 O100 C101 108.1(8) . . ?
O100 C102 C103 100.6(8) . . ?
O100 C101 C100 101.7(9) . . ?

loop_
_geom_bond_atom_site_label_1
_geom_bond_atom_site_label_2
_geom_bond_distance
_geom_bond_site_symmetry_2
_geom_bond_publ_flag
Mo1 C16 1.959(8) . ?
Mo1 C17 2.010(8) . ?
Mo1 C18 2.080(7) . ?
Mo1 C31 2.129(7) . ?
Mo1 N2 2.190(6) . ?
Mo1 N4 2.217(6) . ?
Mo1 N6 2.235(6) . ?
N1 C2 1.357(8) . ?
N1 N2 1.387(7) . ?
N1 B1 1.532(10) . ?
N2 C4 1.364(9) . ?
C1 C2 1.491(9) . ?
C2 C3 1.388(9) . ?
C3 C4 1.370(10) . ?
C4 C5 1.497(10) . ?
N3 C7 1.349(8) . ?
N3 N4 1.405(8) . ?
N3 B1 1.518(10) . ?
N4 C9 1.359(8) . ?
C6 C7 1.518(10) . ?
C7 C8 1.358(10) . ?
C8 C9 1.404(9) . ?
C9 C10 1.489(9) . ?
N5 C12 1.343(9) . ?
N5 N6 1.384(8) . ?
N5 B1 1.507(10) . ?
N6 C14 1.366(8) . ?
C11 C12 1.508(10) . ?
C12 C13 1.364(10) . ?
C13 C14 1.365(10) . ?
C14 C15 1.505(10) . ?
C16 O1 1.161(8) . ?
C17 C18 1.310(9) . ?
C17 C25 1.456(9) . ?
C18 C19 1.480(9) . ?
C19 C24 1.376(9) . ?
C19 C20 1.400(10) . ?
C20 C21 1.392(10) . ?
C21 C22 1.392(10) . ?
C22 C23 1.399(11) . ?
C23 C24 1.392(10) . ?
C25 C26 1.399(9) . ?
C25 C30 1.404(10) . ?
C26 C27 1.383(10) . ?
C27 C28 1.358(10) . ?
C28 C29 1.403(10) . ?
C29 C30 1.390(10) . ?
C31 N7 1.160(8) . ?
N7 Mn1 1.972(6) . ?
Mn1 C33 1.813(8) . ?
Mn1 C32 1.820(7) . ?
Mn1 P1 2.209(2) . ?
Mn1 P2 2.271(2) . ?
Mn1 P3 2.301(2) . ?
C32 O2 1.144(8) . ?
C33 O3 1.156(8) . ?
P1 O6 1.582(5) . ?
P1 O5 1.601(5) . ?
P1 O4 1.610(5) . ?
O4 C34 1.445(8) . ?
C34 C34A 1.501(9) . ?
O5 C35 1.460(8) . ?
C35 C35A 1.510(10) . ?
O6 C36 1.446(9) . ?
C36 C36A 1.463(11) . ?
P2 C37 1.825(7) . ?
P2 C44 1.825(7) . ?
P2 C38 1.844(7) . ?
P2 P3 2.694(3) . ?
C37 P3 1.836(7) . ?
P3 C56 1.816(8) . ?
P3 C50 1.824(7) . ?
C38 C43 1.377(9) . ?
C38 C39 1.381(9) . ?
C39 C40 1.371(9) . ?
C40 C41 1.356(10) . ?
C41 C42 1.383(10) . ?
C42 C43 1.389(9) . ?
C44 C45 1.381(9) . ?
C44 C49 1.400(10) . ?
C45 C46 1.391(10) . ?
C46 C47 1.376(10) . ?
C47 C48 1.363(10) . ?
C48 C49 1.394(10) . ?
C50 C55 1.354(9) . ?
C50 C51 1.407(9) . ?
C51 C52 1.382(10) . ?
C52 C53 1.366(11) . ?
C53 C54 1.366(10) . ?
C54 C55 1.397(10) . ?
C56 C57 1.363(10) . ?
C56 C61 1.390(10) . ?
C57 C58 1.387(10) . ?
C58 C59 1.373(10) . ?
C59 C60 1.335(10) . ?
C60 C61 1.393(10) . ?
P4 F5 1.588(5) . ?
P4 F3 1.596(5) . ?
P4 F6 1.605(5) . ?
P4 F2 1.606(5) . ?
P4 F1 1.612(5) . ?
P4 F4 1.622(5) . ?
O100 C102 1.460(10) . ?
O100 C101 1.465(11) . ?
C102 C103 1.508(12) . ?
C101 C100 1.578(13) . ?

loop_
_platon_squeeze_void_nr
_platon_squeeze_void_average_x
_platon_squeeze_void_average_y
_platon_squeeze_void_average_z
_platon_squeeze_void_volume
_platon_squeeze_void_count_electrons
1 0.000 0.000 0.500 138.2 48.5
2 0.042 0.218 0.905 7.3 0.5
3 0.069 0.955 0.940 7.2 0.2
4 0.500 0.500 1.000 138.2 48.3
5 0.430 0.455 0.560 7.2 0.7
6 0.458 0.718 0.595 7.3 1.0
7 0.542 0.282 0.405 7.3 0.7
8 0.569 0.545 0.440 7.2 0.3
9 0.930 0.045 0.060 7.2 0.7
10 0.958 0.782 0.095 7.4 1.0
